data_4033344
loop_
_publ_author_name
'Ha, Min Woo'
'Lee, Jun Young'
'Kim, Doyoung'
'Lee, Geumwoo'
'Lee, Jae Kyun'
'Hong, Suckchang'
'Park, Hyeung-Geun'

_publ_section_title
;
 Enantioselective Synthesis of Chiral \a-Thio-Quaternary Stereogenic
 Centers via Phase-Transfer-Catalyzed \a-Alkylation of
 \a-Acylthiomalonates.
;
_journal_issue 2
_journal_name_full 'The Journal of organic chemistry'
_journal_page_first 1011
_journal_page_last 1018
_journal_paper_doi 10.1021/acs.joc.7b02605
_journal_volume 83
_journal_year 2018
_chemical_formula_moiety 'C30 H29 F3 O6 S'
_chemical_formula_sum 'C30 H29 F3 O6 S'
_chemical_formula_weight 574.61
_space_group_IT_number 19
_space_group_name_Hall 'P 2ac 2ab'
_space_group_name_H-M_alt 'P 21 21 21'
_symmetry_cell_setting orthorhombic
_symmetry_Int_Tables_number 19
_symmetry_space_group_name_Hall 'P 2ac 2ab'
_symmetry_space_group_name_H-M 'P 21 21 21'
_atom_sites_solution_hydrogens geom
_atom_sites_solution_primary direct
_atom_sites_solution_secondary difmap
_cell_angle_alpha 90.0000
_cell_angle_beta 90.0000
_cell_angle_gamma 90.0000
_cell_formula_units_Z 4
_cell_length_a 9.3211(14)
_cell_length_b 10.6406(14)
_cell_length_c 29.994(4)
_cell_measurement_reflns_used 14401
_cell_measurement_temperature 296
_cell_measurement_theta_max 27.48
_cell_measurement_theta_min 3.21
_cell_volume 2974.9(7)
_computing_cell_refinement 'RAPID AUTO'
_computing_data_collection 'RAPID AUTO (Rigaku, ????)'
_computing_data_reduction 'RAPID AUTO'
_computing_molecular_graphics 'CrystalStructure 4.0'
_computing_publication_material 'CrystalStructure 4.0 (Rigaku, 2010)'
_computing_structure_refinement 'SHELXL97 (Sheldrick, 2008)'
_computing_structure_solution 'Il Milione (Burla, et al., 2007)'
_diffrn_ambient_temperature 296
_diffrn_detector_area_resol_mean 10.000
_diffrn_measured_fraction_theta_full 0.994
_diffrn_measured_fraction_theta_max 0.994
_diffrn_measurement_device_type 'Rigaku R-AXIS RAPID'
_diffrn_measurement_method \w
_diffrn_radiation_type 'Mo K\a'
_diffrn_radiation_wavelength 0.71075
_diffrn_reflns_av_R_equivalents 0.0790
_diffrn_reflns_limit_h_max 12
_diffrn_reflns_limit_h_min -12
_diffrn_reflns_limit_k_max 13
_diffrn_reflns_limit_k_min -13
_diffrn_reflns_limit_l_max 38
_diffrn_reflns_limit_l_min -35
_diffrn_reflns_number 29319
_diffrn_reflns_theta_full 27.48
_diffrn_reflns_theta_max 27.48
_diffrn_standards_number 0
_exptl_absorpt_coefficient_mu 0.167
_exptl_absorpt_correction_T_max 0.967
_exptl_absorpt_correction_T_min 0.681
_exptl_absorpt_correction_type multi-scan
_exptl_absorpt_process_details 'ABSCOR (Rigaku, 1995)'
_exptl_crystal_colour colorless
_exptl_crystal_density_diffrn 1.283
_exptl_crystal_density_method 'not measured'
_exptl_crystal_description chunk
_exptl_crystal_F_000 1200.00
_exptl_crystal_size_max 0.300
_exptl_crystal_size_mid 0.300
_exptl_crystal_size_min 0.200
_refine_diff_density_max 0.270
_refine_diff_density_min -0.320
_refine_ls_abs_structure_details 'Flack, H. D. (1983), Acta Cryst. A39, 876-881.  2944 Friedel Pairs'
_refine_ls_abs_structure_Flack -0.13(11)
_refine_ls_extinction_method none
_refine_ls_goodness_of_fit_ref 1.023
_refine_ls_hydrogen_treatment constr
_refine_ls_number_parameters 365
_refine_ls_number_reflns 6769
_refine_ls_number_restraints 0
_refine_ls_R_factor_gt 0.0548
_refine_ls_shift/su_max 0.000
_refine_ls_structure_factor_coef Fsqd
_refine_ls_weighting_details 'w = 1/[\s^2^(Fo^2^)+(0.0474P)^2^+0.4996P] where P=(Fo^2^+2Fc^2^)/3'
_refine_ls_weighting_scheme calc
_refine_ls_wR_factor_ref 0.1306
_reflns_number_gt 3580
_reflns_number_total 6769
_reflns_threshold_expression F^2^>2.0\s(F^2^)
_cod_data_source_file jo7b02605_si_001.cif
_cod_data_source_block LYJ1-36
_cod_depositor_comments 'Adding full bibliography for 4033344.cif.'
_cod_original_cell_volume 2974.8(7)
_cod_database_code 4033344

loop_
_symmetry_equiv_pos_site_id
_symmetry_equiv_pos_as_xyz
1 +X,+Y,+Z
2 1/2+X,1/2-Y,-Z
3 -X,1/2+Y,1/2-Z
4 1/2-X,-Y,1/2+Z

loop_
_atom_site_label
_atom_site_type_symbol
_atom_site_fract_x
_atom_site_fract_y
_atom_site_fract_z
_atom_site_U_iso_or_equiv
_atom_site_adp_type
_atom_site_occupancy
_atom_site_symmetry_multiplicity
_atom_site_calc_flag
_atom_site_refinement_flags
S1 S 0.09940(9) 0.38147(8) 0.10740(3) 0.0552(3) Uani 1.0 4 d .
F1 F 0.6406(6) 0.4505(4) 0.28818(15) 0.196(3) Uani 1.0 4 d .
F2 F 0.7510(4) 0.6178(4) 0.30169(15) 0.1871(19) Uani 1.0 4 d .
F3 F 0.5597(6) 0.5809(7) 0.32794(13) 0.236(3) Uani 1.0 4 d .
O1 O 0.0849(3) 0.6455(3) 0.11323(9) 0.0820(8) Uani 1.0 4 d .
O2 O -0.1085(3) 0.66079(18) 0.15758(7) 0.0586(6) Uani 1.0 4 d .
O3 O -0.2484(3) 0.3909(3) 0.17329(7) 0.0609(6) Uani 1.0 4 d .
O4 O -0.2105(3) 0.4318(2) 0.10075(6) 0.0565(6) Uani 1.0 4 d .
O5 O -0.0441(4) 0.1903(3) 0.14092(9) 0.0784(8) Uani 1.0 4 d .
O6 O 0.5647(4) 0.6283(3) 0.26054(11) 0.1037(11) Uani 1.0 4 d .
C1 C -0.0142(4) 0.4596(3) 0.14865(9) 0.0441(8) Uani 1.0 4 d .
C2 C 0.0440(5) 0.2236(3) 0.11388(12) 0.0603(9) Uani 1.0 4 d .
C3 C -0.0042(4) 0.6009(4) 0.13673(10) 0.0542(9) Uani 1.0 4 d .
C4 C -0.1712(4) 0.4208(3) 0.14343(10) 0.0456(8) Uani 1.0 4 d .
C5 C 0.0317(4) 0.4373(4) 0.19739(10) 0.0544(9) Uani 1.0 4 d .
C6 C 0.1177(5) 0.1363(4) 0.08234(13) 0.0824(12) Uani 1.0 4 d .
C7 C -0.1339(5) 0.7993(4) 0.15198(12) 0.0697(11) Uani 1.0 4 d .
C8 C -0.1616(6) 0.8285(4) 0.10401(13) 0.0972(15) Uani 1.0 4 d .
C9 C -0.2656(6) 0.8184(5) 0.18053(19) 0.119(2) Uani 1.0 4 d .
C10 C -0.0075(6) 0.8686(4) 0.17102(15) 0.1004(15) Uani 1.0 4 d .
C11 C 0.1750(4) 0.4918(3) 0.21159(9) 0.0493(8) Uani 1.0 4 d .
C12 C 0.3033(4) 0.4355(4) 0.20023(11) 0.0628(10) Uani 1.0 4 d .
C13 C 0.4326(5) 0.4800(4) 0.21625(11) 0.0725(11) Uani 1.0 4 d .
C14 C 0.4316(5) 0.5807(4) 0.24456(12) 0.0662(10) Uani 1.0 4 d .
C15 C 0.3076(5) 0.6402(4) 0.25596(13) 0.0783(12) Uani 1.0 4 d .
C16 C 0.1793(5) 0.5947(4) 0.23957(11) 0.0662(10) Uani 1.0 4 d .
C17 C 0.6324(7) 0.5679(6) 0.2910(2) 0.1113(19) Uani 1.0 4 d .
C18 C -0.3589(4) 0.3979(4) 0.08933(10) 0.0566(9) Uani 1.0 4 d .
C20 C -0.4212(4) 0.5075(3) 0.06463(10) 0.0546(9) Uani 1.0 4 d .
C21 C -0.3632(5) 0.5508(4) 0.02490(11) 0.0677(11) Uani 1.0 4 d .
C22 C -0.4215(5) 0.6511(4) 0.00263(13) 0.0767(11) Uani 1.0 4 d .
C23 C -0.5412(6) 0.7100(4) 0.01926(16) 0.0843(13) Uani 1.0 4 d .
C24 C -0.6001(6) 0.6675(5) 0.05810(16) 0.0941(14) Uani 1.0 4 d .
C25 C -0.5417(5) 0.5667(5) 0.08074(13) 0.0777(12) Uani 1.0 4 d .
C26 C -0.3547(4) 0.2749(4) 0.06383(11) 0.0580(9) Uani 1.0 4 d .
C27 C -0.2428(5) 0.2430(4) 0.03577(12) 0.0725(11) Uani 1.0 4 d .
C28 C -0.2472(6) 0.1294(5) 0.01252(13) 0.0861(13) Uani 1.0 4 d .
C29 C -0.3591(7) 0.0482(5) 0.01765(16) 0.0949(15) Uani 1.0 4 d .
C30 C -0.4709(7) 0.0791(5) 0.04542(18) 0.1046(16) Uani 1.0 4 d .
C31 C -0.4671(5) 0.1922(4) 0.06875(15) 0.0821(13) Uani 1.0 4 d .
H5A H -0.0420 0.4719 0.2167 0.0652 Uiso 1.0 4 calc R
H5B H 0.0343 0.3473 0.2026 0.0652 Uiso 1.0 4 calc R
H6A H 0.0479 0.0833 0.0682 0.0989 Uiso 1.0 4 calc R
H6B H 0.1850 0.0853 0.0984 0.0989 Uiso 1.0 4 calc R
H6C H 0.1677 0.1842 0.0601 0.0989 Uiso 1.0 4 calc R
H8A H -0.1783 0.9170 0.1006 0.1166 Uiso 1.0 4 calc R
H8B H -0.2444 0.7828 0.0940 0.1166 Uiso 1.0 4 calc R
H8C H -0.0798 0.8044 0.0865 0.1166 Uiso 1.0 4 calc R
H9A H -0.2453 0.7927 0.2105 0.1427 Uiso 1.0 4 calc R
H9B H -0.3433 0.7691 0.1689 0.1427 Uiso 1.0 4 calc R
H9C H -0.2919 0.9057 0.1803 0.1427 Uiso 1.0 4 calc R
H10A H 0.0758 0.8524 0.1531 0.1205 Uiso 1.0 4 calc R
H10B H 0.0097 0.8404 0.2009 0.1205 Uiso 1.0 4 calc R
H10C H -0.0272 0.9571 0.1712 0.1205 Uiso 1.0 4 calc R
H12 H 0.3027 0.3661 0.1814 0.0754 Uiso 1.0 4 calc R
H13 H 0.5185 0.4423 0.2080 0.0870 Uiso 1.0 4 calc R
H15 H 0.3092 0.7104 0.2745 0.0940 Uiso 1.0 4 calc R
H16 H 0.0941 0.6341 0.2475 0.0795 Uiso 1.0 4 calc R
H18 H -0.4133 0.3854 0.1169 0.0680 Uiso 1.0 4 calc R
H21 H -0.2829 0.5109 0.0131 0.0813 Uiso 1.0 4 calc R
H22 H -0.3800 0.6793 -0.0237 0.0920 Uiso 1.0 4 calc R
H23 H -0.5816 0.7778 0.0043 0.1011 Uiso 1.0 4 calc R
H24 H -0.6810 0.7073 0.0695 0.1129 Uiso 1.0 4 calc R
H25 H -0.5841 0.5387 0.1070 0.0932 Uiso 1.0 4 calc R
H27 H -0.1651 0.2970 0.0324 0.0870 Uiso 1.0 4 calc R
H28 H -0.1727 0.1087 -0.0067 0.1033 Uiso 1.0 4 calc R
H29 H -0.3598 -0.0279 0.0024 0.1139 Uiso 1.0 4 calc R
H30 H -0.5485 0.0249 0.0486 0.1255 Uiso 1.0 4 calc R
H31 H -0.5418 0.2122 0.0880 0.0985 Uiso 1.0 4 calc R

loop_
_atom_site_aniso_label
_atom_site_aniso_U_11
_atom_site_aniso_U_22
_atom_site_aniso_U_33
_atom_site_aniso_U_12
_atom_site_aniso_U_13
_atom_site_aniso_U_23
S1 0.0492(5) 0.0621(5) 0.0542(5) -0.0022(5) 0.0080(4) -0.0054(4)
F1 0.236(5) 0.102(3) 0.248(5) 0.015(3) -0.166(5) -0.005(3)
F2 0.118(3) 0.144(3) 0.299(5) -0.030(3) -0.130(4) 0.014(3)
F3 0.199(5) 0.409(9) 0.099(3) 0.011(6) -0.029(3) -0.000(4)
O1 0.0769(19) 0.0683(16) 0.1009(19) -0.0092(15) 0.0361(17) 0.0123(14)
O2 0.0668(16) 0.0469(13) 0.0620(13) 0.0013(13) 0.0120(13) -0.0012(10)
O3 0.0499(15) 0.0801(16) 0.0527(12) -0.0064(13) 0.0085(11) 0.0075(13)
O4 0.0442(14) 0.0799(15) 0.0454(12) -0.0139(12) -0.0010(10) 0.0037(11)
O5 0.082(3) 0.0613(17) 0.0917(19) -0.0023(14) 0.0242(17) 0.0020(14)
O6 0.081(3) 0.092(2) 0.138(3) -0.0301(19) -0.044(2) 0.025(2)
C1 0.037(2) 0.0516(19) 0.0435(16) -0.0054(14) -0.0019(13) 0.0025(14)
C2 0.058(3) 0.054(2) 0.069(3) 0.0061(18) 0.003(2) -0.0063(18)
C3 0.056(3) 0.054(2) 0.0532(18) -0.0040(18) 0.0039(17) -0.0006(16)
C4 0.045(2) 0.0481(19) 0.0443(17) 0.0030(15) -0.0009(15) -0.0007(14)
C5 0.050(3) 0.066(2) 0.0472(17) -0.0003(18) 0.0021(15) 0.0016(16)
C6 0.081(3) 0.072(3) 0.095(3) 0.004(3) 0.013(3) -0.019(3)
C7 0.092(4) 0.045(2) 0.072(3) 0.006(2) 0.009(3) 0.0029(18)
C8 0.134(5) 0.080(3) 0.077(3) 0.013(3) -0.023(3) 0.008(3)
C9 0.139(5) 0.067(3) 0.151(5) 0.022(3) 0.062(4) -0.010(3)
C10 0.138(5) 0.058(3) 0.106(4) -0.009(3) -0.026(3) -0.001(3)
C11 0.048(2) 0.0567(19) 0.0434(16) -0.0023(17) -0.0041(14) 0.0008(16)
C12 0.054(3) 0.078(3) 0.0568(19) 0.007(2) -0.0033(18) -0.0098(18)
C13 0.051(3) 0.105(3) 0.061(2) 0.010(3) 0.0021(18) 0.004(3)
C14 0.058(3) 0.065(3) 0.076(3) -0.014(2) -0.015(2) 0.003(2)
C15 0.084(4) 0.058(3) 0.093(3) 0.001(3) -0.023(3) -0.014(2)
C16 0.061(3) 0.062(3) 0.075(3) 0.015(2) -0.0121(19) -0.014(2)
C17 0.112(5) 0.106(5) 0.116(5) -0.031(4) -0.063(4) 0.009(4)
C18 0.039(2) 0.077(3) 0.0545(17) -0.0115(18) 0.0026(14) -0.0008(18)
C20 0.038(2) 0.066(3) 0.0596(19) -0.0044(19) -0.0033(16) -0.0058(18)
C21 0.062(3) 0.079(3) 0.062(2) 0.003(2) 0.0087(18) 0.003(2)
C22 0.074(3) 0.079(3) 0.077(3) -0.006(3) 0.001(3) 0.012(2)
C23 0.076(4) 0.077(3) 0.100(4) 0.010(3) -0.007(3) 0.007(3)
C24 0.070(3) 0.107(4) 0.105(4) 0.022(3) 0.007(3) 0.005(3)
C25 0.061(3) 0.098(3) 0.075(3) 0.007(3) 0.010(2) 0.003(3)
C26 0.051(3) 0.063(3) 0.061(2) -0.0065(18) -0.0080(18) 0.0030(18)
C27 0.071(3) 0.076(3) 0.070(3) -0.005(3) -0.002(3) -0.001(2)
C28 0.098(4) 0.080(3) 0.079(3) 0.016(3) -0.002(3) -0.006(3)
C29 0.110(5) 0.064(3) 0.111(4) 0.002(3) -0.023(4) -0.012(3)
C30 0.091(4) 0.077(4) 0.146(5) -0.023(3) -0.010(4) -0.015(3)
C31 0.064(3) 0.076(3) 0.105(4) -0.014(3) 0.004(3) -0.004(3)

loop_
_atom_type_symbol
_atom_type_description
_atom_type_scat_dispersion_real
_atom_type_scat_dispersion_imag
_atom_type_scat_source
C C 0.0033 0.0016
;
International Tables for Crystallography
(1992, Vol. C, Tables 4.2.6.8 and 6.1.1.4)
;
H H 0.0000 0.0000
;
International Tables for Crystallography
(1992, Vol. C, Table 6.1.1.4)
;
F F 0.0171 0.0103
;
International Tables for Crystallography
(1992, Vol. C, Tables 4.2.6.8 and 6.1.1.4)
;
O O 0.0106 0.0060
;
International Tables for Crystallography
(1992, Vol. C, Tables 4.2.6.8 and 6.1.1.4)
;
S S 0.1246 0.1234
;
International Tables for Crystallography
(1992, Vol. C, Tables 4.2.6.8 and 6.1.1.4)
;

loop_
_geom_angle_atom_site_label_1
_geom_angle_atom_site_label_2
_geom_angle_atom_site_label_3
_geom_angle
_geom_angle_publ_flag
C1 S1 C2 100.85(16) yes
C3 O2 C7 122.5(3) yes
C4 O4 C18 117.3(3) yes
C14 O6 C17 119.3(4) yes
S1 C1 C3 104.5(2) yes
S1 C1 C4 111.3(2) yes
S1 C1 C5 114.3(3) yes
C3 C1 C4 107.3(3) yes
C3 C1 C5 110.6(3) yes
C4 C1 C5 108.7(3) yes
S1 C2 O5 123.5(3) yes
S1 C2 C6 112.8(3) yes
O5 C2 C6 123.8(4) yes
O1 C3 O2 127.1(4) yes
O1 C3 C1 124.6(3) yes
O2 C3 C1 108.4(3) yes
O3 C4 O4 125.3(3) yes
O3 C4 C1 124.9(3) yes
O4 C4 C1 109.7(3) yes
C1 C5 C11 116.8(3) yes
O2 C7 C8 109.8(3) yes
O2 C7 C9 101.4(3) yes
O2 C7 C10 108.4(4) yes
C8 C7 C9 112.2(4) yes
C8 C7 C10 113.5(4) yes
C9 C7 C10 110.8(4) yes
C5 C11 C12 121.8(3) yes
C5 C11 C16 120.0(3) yes
C12 C11 C16 118.0(4) yes
C11 C12 C13 121.4(4) yes
C12 C13 C14 118.6(4) yes
O6 C14 C13 118.8(4) yes
O6 C14 C15 119.4(4) yes
C13 C14 C15 121.7(4) yes
C14 C15 C16 118.8(4) yes
C11 C16 C15 121.4(4) yes
F1 C17 F2 112.4(6) yes
F1 C17 F3 101.2(6) yes
F1 C17 O6 118.8(6) yes
F2 C17 F3 101.1(6) yes
F2 C17 O6 113.5(6) yes
F3 C17 O6 107.2(6) yes
O4 C18 C20 106.8(3) yes
O4 C18 C26 107.8(3) yes
C20 C18 C26 115.6(3) yes
C18 C20 C21 122.2(3) yes
C18 C20 C25 120.0(3) yes
C21 C20 C25 117.9(4) yes
C20 C21 C22 121.5(4) yes
C21 C22 C23 120.0(4) yes
C22 C23 C24 119.0(5) yes
C23 C24 C25 121.2(5) yes
C20 C25 C24 120.3(4) yes
C18 C26 C27 122.6(4) yes
C18 C26 C31 118.6(4) yes
C27 C26 C31 118.9(4) yes
C26 C27 C28 119.6(4) yes
C27 C28 C29 121.0(5) yes
C28 C29 C30 119.8(5) yes
C29 C30 C31 119.5(5) yes
C26 C31 C30 121.2(5) yes
C1 C5 H5A 108.091 no
C1 C5 H5B 108.088 no
C11 C5 H5A 108.083 no
C11 C5 H5B 108.080 no
H5A C5 H5B 107.286 no
C2 C6 H6A 109.480 no
C2 C6 H6B 109.488 no
C2 C6 H6C 109.470 no
H6A C6 H6B 109.464 no
H6A C6 H6C 109.460 no
H6B C6 H6C 109.466 no
C7 C8 H8A 109.477 no
C7 C8 H8B 109.471 no
C7 C8 H8C 109.469 no
H8A C8 H8B 109.469 no
H8A C8 H8C 109.467 no
H8B C8 H8C 109.475 no
C7 C9 H9A 109.478 no
C7 C9 H9B 109.459 no
C7 C9 H9C 109.462 no
H9A C9 H9B 109.478 no
H9A C9 H9C 109.484 no
H9B C9 H9C 109.467 no
C7 C10 H10A 109.466 no
C7 C10 H10B 109.477 no
C7 C10 H10C 109.467 no
H10A C10 H10B 109.471 no
H10A C10 H10C 109.462 no
H10B C10 H10C 109.484 no
C11 C12 H12 119.296 no
C13 C12 H12 119.295 no
C12 C13 H13 120.689 no
C14 C13 H13 120.682 no
C14 C15 H15 120.582 no
C16 C15 H15 120.579 no
C11 C16 H16 119.311 no
C15 C16 H16 119.330 no
O4 C18 H18 108.842 no
C20 C18 H18 108.831 no
C26 C18 H18 108.835 no
C20 C21 H21 119.240 no
C22 C21 H21 119.265 no
C21 C22 H22 119.977 no
C23 C22 H22 120.004 no
C22 C23 H23 120.471 no
C24 C23 H23 120.480 no
C23 C24 H24 119.371 no
C25 C24 H24 119.381 no
C20 C25 H25 119.848 no
C24 C25 H25 119.850 no
C26 C27 H27 120.198 no
C28 C27 H27 120.179 no
C27 C28 H28 119.517 no
C29 C28 H28 119.507 no
C28 C29 H29 120.092 no
C30 C29 H29 120.093 no
C29 C30 H30 120.254 no
C31 C30 H30 120.267 no
C26 C31 H31 119.383 no
C30 C31 H31 119.389 no

loop_
_geom_bond_atom_site_label_1
_geom_bond_atom_site_label_2
_geom_bond_distance
_geom_bond_publ_flag
S1 C1 1.828(3) yes
S1 C2 1.768(4) yes
F1 C17 1.254(8) yes
F2 C17 1.268(8) yes
F3 C17 1.306(8) yes
O1 C3 1.188(5) yes
O2 C3 1.320(5) yes
O2 C7 1.503(4) yes
O3 C4 1.192(4) yes
O4 C4 1.337(4) yes
O4 C18 1.470(4) yes
O5 C2 1.208(5) yes
O6 C14 1.423(5) yes
O6 C17 1.283(7) yes
C1 C3 1.549(5) yes
C1 C4 1.528(5) yes
C1 C5 1.542(4) yes
C2 C6 1.493(6) yes
C5 C11 1.518(5) yes
C7 C8 1.494(6) yes
C7 C9 1.510(7) yes
C7 C10 1.502(7) yes
C11 C12 1.380(5) yes
C11 C16 1.380(5) yes
C12 C13 1.381(6) yes
C13 C14 1.367(6) yes
C14 C15 1.362(6) yes
C15 C16 1.381(6) yes
C18 C20 1.499(5) yes
C18 C26 1.516(5) yes
C20 C21 1.387(5) yes
C20 C25 1.376(6) yes
C21 C22 1.372(6) yes
C22 C23 1.373(7) yes
C23 C24 1.364(7) yes
C24 C25 1.381(7) yes
C26 C27 1.382(6) yes
C26 C31 1.376(6) yes
C27 C28 1.397(6) yes
C28 C29 1.363(8) yes
C29 C30 1.374(8) yes
C30 C31 1.392(7) yes
C5 H5A 0.970 no
C5 H5B 0.970 no
C6 H6A 0.960 no
C6 H6B 0.960 no
C6 H6C 0.960 no
C8 H8A 0.960 no
C8 H8B 0.960 no
C8 H8C 0.960 no
C9 H9A 0.960 no
C9 H9B 0.960 no
C9 H9C 0.960 no
C10 H10A 0.960 no
C10 H10B 0.960 no
C10 H10C 0.960 no
C12 H12 0.930 no
C13 H13 0.930 no
C15 H15 0.930 no
C16 H16 0.930 no
C18 H18 0.980 no
C21 H21 0.930 no
C22 H22 0.930 no
C23 H23 0.930 no
C24 H24 0.930 no
C25 H25 0.930 no
C27 H27 0.930 no
C28 H28 0.930 no
C29 H29 0.930 no
C30 H30 0.930 no
C31 H31 0.930 no

loop_
_geom_contact_atom_site_label_1
_geom_contact_atom_site_label_2
_geom_contact_distance
_geom_contact_publ_flag
_geom_contact_site_symmetry_2
S1 O1 2.819(3) no .
S1 O4 2.944(3) no .
S1 C11 3.412(3) no .
S1 C12 3.420(4) no .
F1 C13 2.917(6) no .
F1 C14 2.725(6) no .
F2 C14 3.458(6) no .
F3 C14 2.771(6) no .
F3 C15 3.254(7) no .
O1 O4 3.590(4) no .
O1 C4 3.498(4) no .
O1 C5 3.396(5) no .
O1 C7 2.861(5) no .
O1 C8 3.024(6) no .
O1 C10 3.062(5) no .
O1 C11 3.477(4) no .
O2 O3 3.189(4) no .
O2 O4 3.122(3) no .
O2 C4 2.654(4) no .
O2 C5 2.965(4) no .
O2 C11 3.584(4) no .
O3 O5 3.021(4) no .
O3 C3 3.373(5) no .
O3 C5 2.753(4) no .
O3 C18 2.722(4) no .
O4 O5 3.234(4) no .
O4 C2 3.269(5) no .
O4 C3 2.846(4) no .
O4 C21 2.967(4) no .
O4 C25 3.458(5) no .
O4 C27 2.815(5) no .
O5 C1 2.888(4) no .
O5 C4 2.724(4) no .
O5 C5 3.205(5) no .
C1 C12 3.349(5) no .
C1 C16 3.572(5) no .
C2 C4 3.035(5) no .
C2 C5 3.384(5) no .
C2 C27 3.561(6) no .
C3 C8 2.996(6) no .
C3 C10 3.028(6) no .
C3 C11 3.030(5) no .
C3 C16 3.528(5) no .
C4 C20 3.445(5) no .
C4 C26 3.322(5) no .
C11 C14 2.756(5) no .
C12 C15 2.746(6) no .
C13 C16 2.748(6) no .
C13 C17 3.061(8) no .
C15 C17 3.296(8) no .
C20 C23 2.783(6) no .
C20 C27 3.381(6) no .
C20 C31 3.384(6) no .
C21 C24 2.722(7) no .
C21 C26 3.161(6) no .
C21 C27 3.477(6) no .
C22 C25 2.748(6) no .
C25 C26 3.597(6) no .
C26 C29 2.782(6) no .
C27 C30 2.765(7) no .
C28 C31 2.737(7) no .
F1 C15 3.590(6) no 3_645
F2 O5 3.320(5) no 3_655
F2 C2 3.366(6) no 3_655
F2 C12 3.419(6) no 3_655
F3 C31 3.428(7) no 3_555
O1 C24 3.379(6) no 1_655
O3 C13 3.377(5) no 1_455
O3 C15 3.453(5) no 3_545
O5 F2 3.320(5) no 3_645
O5 C10 3.557(5) no 1_545
O6 C9 3.515(7) no 1_655
C2 F2 3.366(6) no 3_645
C9 O6 3.515(7) no 1_455
C10 O5 3.557(5) no 1_565
C12 F2 3.419(6) no 3_645
C13 O3 3.377(5) no 1_655
C15 F1 3.590(6) no 3_655
C15 O3 3.453(5) no 3_555
C24 O1 3.379(6) no 1_455
C31 F3 3.428(7) no 3_545
S1 H5B 2.9407 no .
S1 H6A 3.4175 no .
S1 H6B 3.2624 no .
S1 H6C 2.6128 no .
S1 H12 2.9221 no .
S1 H27 3.4567 no .
F1 H13 2.6630 no .
F3 H15 3.1505 no .
O1 H8B 3.4469 no .
O1 H8C 2.4194 no .
O1 H10A 2.5062 no .
O1 H10B 3.4225 no .
O2 H5A 2.7507 no .
O2 H8A 3.2824 no .
O2 H8B 2.6308 no .
O2 H8C 2.6359 no .
O2 H9A 2.4740 no .
O2 H9B 2.4966 no .
O2 H9C 3.1899 no .
O2 H10A 2.6693 no .
O2 H10B 2.5610 no .
O2 H10C 3.2685 no .
O2 H16 3.3054 no .
O3 H5A 2.4772 no .
O3 H5B 2.8152 no .
O3 H18 2.2852 no .
O4 H21 2.8417 no .
O4 H27 2.5381 no .
O5 H5B 2.5966 no .
O5 H6A 2.6058 no .
O5 H6B 2.7263 no .
O5 H6C 3.1272 no .
O6 H13 2.5675 no .
O6 H15 2.5706 no .
C1 H12 3.2676 no .
C2 H5B 2.9690 no .
C2 H12 3.4938 no .
C2 H27 3.2225 no .
C3 H5A 2.7853 no .
C3 H5B 3.3631 no .
C3 H8B 3.2243 no .
C3 H8C 2.7297 no .
C3 H10A 2.8208 no .
C3 H10B 3.1971 no .
C3 H16 3.4655 no .
C4 H5A 2.5636 no .
C4 H5B 2.7245 no .
C4 H18 2.4216 no .
C4 H27 3.5822 no .
C5 H12 2.6805 no .
C5 H16 2.6434 no .
C6 H27 3.4813 no .
C8 H9A 3.3116 no .
C8 H9B 2.6563 no .
C8 H9C 2.7173 no .
C8 H10A 2.6690 no .
C8 H10B 3.3192 no .
C8 H10C 2.7387 no .
C9 H8A 2.7396 no .
C9 H8B 2.6292 no .
C9 H8C 3.3122 no .
C9 H10A 3.3065 no .
C9 H10B 2.6483 no .
C9 H10C 2.6822 no .
C10 H8A 2.6939 no .
C10 H8B 3.3222 no .
C10 H8C 2.7092 no .
C10 H9A 2.6403 no .
C10 H9B 3.3044 no .
C10 H9C 2.6943 no .
C10 H16 3.5198 no .
C11 H13 3.2465 no .
C11 H15 3.2451 no .
C12 H5A 3.2785 no .
C12 H5B 2.6784 no .
C12 H16 3.2067 no .
C13 H15 3.2215 no .
C14 H12 3.2021 no .
C14 H16 3.1983 no .
C15 H13 3.2213 no .
C16 H5A 2.5362 no .
C16 H5B 3.1604 no .
C16 H10B 3.2682 no .
C16 H12 3.2068 no .
C17 H13 3.0194 no .
C17 H15 3.4087 no .
C18 H21 2.6786 no .
C18 H25 2.6336 no .
C18 H27 2.7080 no .
C18 H31 2.6103 no .
C20 H8B 3.4754 no .
C20 H22 3.2422 no .
C20 H24 3.2254 no .
C20 H27 3.4133 no .
C20 H31 3.4104 no .
C21 H8B 3.4091 no .
C21 H18 3.3070 no .
C21 H23 3.2192 no .
C21 H25 3.2127 no .
C21 H27 3.2794 no .
C22 H8B 3.4941 no .
C22 H24 3.1986 no .
C23 H21 3.2120 no .
C23 H25 3.2258 no .
C24 H22 3.2009 no .
C25 H18 2.5170 no .
C25 H21 3.2073 no .
C25 H23 3.2320 no .
C26 H21 3.0116 no .
C26 H28 3.2382 no .
C26 H30 3.2477 no .
C27 H6A 3.3434 no .
C27 H18 3.2780 no .
C27 H21 2.9542 no .
C27 H29 3.2408 no .
C27 H31 3.2142 no .
C28 H6A 3.2550 no .
C28 H30 3.2085 no .
C29 H27 3.2366 no .
C29 H31 3.2245 no .
C30 H28 3.2056 no .
C31 H18 2.5629 no .
C31 H27 3.2182 no .
C31 H29 3.2314 no .
H5A H12 3.5646 no .
H5A H16 2.3332 no .
H5B H12 2.5891 no .
H5B H16 3.3829 no .
H6A H27 3.2039 no .
H6A H28 3.0581 no .
H6C H27 3.4284 no .
H8A H9B 3.0056 no .
H8A H9C 2.6159 no .
H8A H10A 2.9250 no .
H8A H10B 3.5760 no .
H8A H10C 2.5775 no .
H8B H9A 3.4962 no .
H8B H9B 2.4314 no .
H8B H9C 2.9320 no .
H8B H10A 3.5479 no .
H8B H10C 3.5904 no .
H8C H9B 3.5037 no .
H8C H10A 2.5189 no .
H8C H10B 3.5520 no .
H8C H10C 3.0536 no .
H9A H10A 3.5118 no .
H9A H10B 2.4475 no .
H9A H10C 2.9308 no .
H9B H10B 3.5106 no .
H9B H10C 3.5619 no .
H9C H10A 3.5681 no .
H9C H10B 2.9611 no .
H9C H10C 2.5419 no .
H10B H16 2.7187 no .
H12 H13 2.3111 no .
H15 H16 2.3092 no .
H18 H21 3.5997 no .
H18 H25 2.2996 no .
H18 H27 3.5593 no .
H18 H31 2.3636 no .
H21 H22 2.2908 no .
H21 H27 2.5929 no .
H22 H23 2.3099 no .
H23 H24 2.2923 no .
H24 H25 2.3004 no .
H25 H31 3.5435 no .
H27 H28 2.3227 no .
H28 H29 2.2876 no .
H29 H30 2.3086 no .
H30 H31 2.3175 no .
S1 H25 3.3914 no 1_655
F1 H9C 3.4184 no 3_545
F1 H10A 3.3445 no 3_645
F1 H10B 3.4796 no 3_645
F1 H15 3.2063 no 3_645
F2 H5A 3.5546 no 1_655
F2 H5B 3.1604 no 3_655
F2 H6B 3.0734 no 3_655
F2 H9A 3.3074 no 1_655
F2 H10A 3.5240 no 3_645
F2 H10C 3.1954 no 3_645
F2 H12 2.7370 no 3_655
F2 H16 3.5906 no 1_655
F3 H6B 3.2460 no 3_655
F3 H9C 3.1256 no 3_545
F3 H12 3.3067 no 3_655
F3 H31 2.8867 no 3_555
O1 H22 3.2847 no 2_565
O1 H24 2.6294 no 1_655
O1 H25 3.2932 no 1_655
O3 H13 2.4702 no 1_455
O3 H15 2.5433 no 3_545
O5 H8A 3.3883 no 1_545
O5 H10C 2.6464 no 1_545
O5 H15 3.5488 no 3_545
O5 H16 3.4303 no 3_545
O6 H9A 2.9056 no 1_655
O6 H9B 3.2459 no 1_655
O6 H12 3.3113 no 3_655
O6 H13 3.5571 no 3_655
C2 H10C 3.3816 no 1_545
C4 H13 3.4878 no 1_455
C4 H15 3.5683 no 3_545
C5 H10B 3.2415 no 3_545
C6 H10C 3.5440 no 1_545
C6 H21 3.3922 no 2_555
C6 H30 3.4792 no 1_655
C6 H31 3.2788 no 1_655
C8 H6A 3.5095 no 1_565
C8 H22 3.5624 no 2_565
C8 H23 3.5186 no 2_565
C10 H5A 3.5733 no 3_555
C11 H9A 3.2202 no 3_545
C11 H9C 3.5418 no 3_545
C11 H10B 3.5268 no 3_545
C12 H9A 3.1243 no 3_545
C12 H9C 3.5995 no 3_545
C12 H25 3.1824 no 1_655
C13 H9A 3.4408 no 3_545
C13 H9C 3.4607 no 3_545
C13 H18 3.4571 no 1_655
C13 H25 3.3395 no 1_655
C14 H9C 3.2012 no 3_545
C15 H9C 3.1478 no 3_545
C16 H9A 3.5973 no 3_545
C16 H9C 3.3051 no 3_545
C16 H10C 3.3641 no 3_545
C17 H9A 3.5839 no 1_655
C17 H12 3.3351 no 3_655
C20 H28 3.1681 no 2_455
C21 H6A 3.2432 no 2_455
C21 H6C 3.5821 no 2_455
C21 H23 3.3135 no 2_565
C21 H28 3.3909 no 2_455
C22 H6A 3.2885 no 2_455
C22 H8C 3.0905 no 2_465
C22 H23 3.2641 no 2_565
C22 H24 3.4621 no 2_565
C22 H29 3.4636 no 1_565
C23 H8C 3.1972 no 2_465
C23 H22 3.3733 no 2_465
C23 H29 3.3005 no 1_565
C23 H30 3.4653 no 1_565
C24 H22 3.2450 no 2_465
C24 H28 3.3872 no 2_455
C24 H29 3.3710 no 2_455
C25 H28 3.1463 no 2_455
C27 H6C 3.0923 no 2_455
C28 H6C 3.0511 no 2_455
C28 H8A 3.5358 no 1_545
C29 H8A 3.3142 no 1_545
C29 H23 3.5691 no 1_545
C30 H6B 3.5806 no 1_455
C30 H6C 3.5766 no 1_455
C30 H21 3.5298 no 2_455
C30 H23 3.5869 no 1_545
C30 H27 3.2342 no 2_455
C31 H6B 3.5504 no 1_455
C31 H6C 3.4155 no 1_455
C31 H27 3.5526 no 2_455
C31 H28 3.4087 no 2_455
H5A F2 3.5546 no 1_455
H5A C10 3.5733 no 3_545
H5A H10B 2.8553 no 3_545
H5A H10C 3.4286 no 3_545
H5B F2 3.1604 no 3_645
H5B H9A 3.3167 no 3_545
H5B H10B 2.9238 no 3_545
H5B H15 3.5843 no 3_545
H5B H16 2.9693 no 3_545
H6A C8 3.5095 no 1_545
H6A C21 3.2432 no 2_555
H6A C22 3.2885 no 2_555
H6A H8A 2.9195 no 1_545
H6A H8C 3.2441 no 1_545
H6A H10A 3.5477 no 1_545
H6A H10C 3.4402 no 1_545
H6A H21 3.0720 no 2_555
H6A H22 3.1677 no 2_555
H6B F2 3.0734 no 3_645
H6B F3 3.2460 no 3_645
H6B C30 3.5806 no 1_655
H6B C31 3.5504 no 1_655
H6B H10A 3.1402 no 1_545
H6B H10C 3.2451 no 1_545
H6B H21 3.5118 no 2_555
H6B H30 2.9693 no 1_655
H6B H31 2.8990 no 1_655
H6C C21 3.5821 no 2_555
H6C C27 3.0923 no 2_555
H6C C28 3.0511 no 2_555
H6C C30 3.5766 no 1_655
H6C C31 3.4155 no 1_655
H6C H21 3.0563 no 2_555
H6C H27 3.1878 no 2_555
H6C H28 3.1033 no 2_555
H6C H30 3.1602 no 1_655
H6C H31 2.8499 no 1_655
H8A O5 3.3883 no 1_565
H8A C28 3.5358 no 1_565
H8A C29 3.3142 no 1_565
H8A H6A 2.9195 no 1_565
H8A H29 3.4478 no 1_565
H8B H23 3.3778 no 2_565
H8B H29 3.5736 no 1_565
H8C C22 3.0905 no 2_565
H8C C23 3.1972 no 2_565
H8C H6A 3.2441 no 1_565
H8C H22 2.6542 no 2_565
H8C H23 2.8606 no 2_565
H9A F2 3.3074 no 1_455
H9A O6 2.9056 no 1_455
H9A C11 3.2202 no 3_555
H9A C12 3.1243 no 3_555
H9A C13 3.4408 no 3_555
H9A C16 3.5973 no 3_555
H9A C17 3.5839 no 1_455
H9A H5B 3.3167 no 3_555
H9A H12 3.3770 no 3_555
H9B O6 3.2459 no 1_455
H9C F1 3.4184 no 3_555
H9C F3 3.1256 no 3_555
H9C C11 3.5418 no 3_555
H9C C12 3.5995 no 3_555
H9C C13 3.4607 no 3_555
H9C C14 3.2012 no 3_555
H9C C15 3.1478 no 3_555
H9C C16 3.3051 no 3_555
H9C H15 3.5185 no 3_555
H10A F1 3.3445 no 3_655
H10A F2 3.5240 no 3_655
H10A H6A 3.5477 no 1_565
H10A H6B 3.1402 no 1_565
H10B F1 3.4796 no 3_655
H10B C5 3.2415 no 3_555
H10B C11 3.5268 no 3_555
H10B H5A 2.8553 no 3_555
H10B H5B 2.9238 no 3_555
H10C F2 3.1954 no 3_655
H10C O5 2.6464 no 1_565
H10C C2 3.3816 no 1_565
H10C C6 3.5440 no 1_565
H10C C16 3.3641 no 3_555
H10C H5A 3.4286 no 3_555
H10C H6A 3.4402 no 1_565
H10C H6B 3.2451 no 1_565
H10C H16 3.1428 no 3_555
H12 F2 2.7370 no 3_645
H12 F3 3.3067 no 3_645
H12 O6 3.3113 no 3_645
H12 C17 3.3351 no 3_645
H12 H9A 3.3770 no 3_545
H12 H18 3.2846 no 1_655
H12 H25 3.0764 no 1_655
H12 H31 3.5531 no 1_655
H13 O3 2.4702 no 1_655
H13 O6 3.5571 no 3_645
H13 C4 3.4878 no 1_655
H13 H15 2.9909 no 3_645
H13 H18 2.8677 no 1_655
H13 H25 3.3375 no 1_655
H15 F1 3.2063 no 3_655
H15 O3 2.5433 no 3_555
H15 O5 3.5488 no 3_555
H15 C4 3.5683 no 3_555
H15 H5B 3.5843 no 3_555
H15 H9C 3.5185 no 3_545
H15 H13 2.9909 no 3_655
H16 F2 3.5906 no 1_455
H16 O5 3.4303 no 3_555
H16 H5B 2.9693 no 3_555
H16 H10C 3.1428 no 3_545
H18 C13 3.4571 no 1_455
H18 H12 3.2846 no 1_455
H18 H13 2.8677 no 1_455
H21 C6 3.3922 no 2_455
H21 C30 3.5298 no 2_555
H21 H6A 3.0720 no 2_455
H21 H6B 3.5118 no 2_455
H21 H6C 3.0563 no 2_455
H21 H23 2.9741 no 2_565
H21 H30 2.8889 no 2_555
H22 O1 3.2847 no 2_465
H22 C8 3.5624 no 2_465
H22 C23 3.3733 no 2_565
H22 C24 3.2450 no 2_565
H22 H6A 3.1677 no 2_455
H22 H8C 2.6542 no 2_465
H22 H23 2.8786 no 2_565
H22 H24 2.6057 no 2_565
H22 H29 3.2186 no 1_565
H23 C8 3.5186 no 2_465
H23 C21 3.3135 no 2_465
H23 C22 3.2641 no 2_465
H23 C29 3.5691 no 1_565
H23 C30 3.5869 no 1_565
H23 H8B 3.3778 no 2_465
H23 H8C 2.8606 no 2_465
H23 H21 2.9741 no 2_465
H23 H22 2.8786 no 2_465
H23 H29 2.9241 no 1_565
H23 H30 2.9626 no 1_565
H24 O1 2.6294 no 1_455
H24 C22 3.4621 no 2_465
H24 H22 2.6057 no 2_465
H24 H29 3.3284 no 2_455
H25 S1 3.3914 no 1_455
H25 O1 3.2932 no 1_455
H25 C12 3.1824 no 1_455
H25 C13 3.3395 no 1_455
H25 H12 3.0764 no 1_455
H25 H13 3.3375 no 1_455
H25 H28 3.4906 no 2_455
H27 C30 3.2342 no 2_555
H27 C31 3.5526 no 2_555
H27 H6C 3.1878 no 2_455
H27 H30 3.2666 no 2_555
H28 C20 3.1681 no 2_555
H28 C21 3.3909 no 2_555
H28 C24 3.3872 no 2_555
H28 C25 3.1463 no 2_555
H28 C31 3.4087 no 2_555
H28 H6C 3.1033 no 2_455
H28 H25 3.4906 no 2_555
H28 H31 3.3259 no 2_555
H29 C22 3.4636 no 1_545
H29 C23 3.3005 no 1_545
H29 C24 3.3710 no 2_555
H29 H8A 3.4478 no 1_545
H29 H8B 3.5736 no 1_545
H29 H22 3.2186 no 1_545
H29 H23 2.9241 no 1_545
H29 H24 3.3284 no 2_555
H30 C6 3.4792 no 1_455
H30 C23 3.4653 no 1_545
H30 H6B 2.9693 no 1_455
H30 H6C 3.1602 no 1_455
H30 H21 2.8889 no 2_455
H30 H23 2.9626 no 1_545
H30 H27 3.2666 no 2_455
H31 F3 2.8867 no 3_545
H31 C6 3.2788 no 1_455
H31 H6B 2.8990 no 1_455
H31 H6C 2.8499 no 1_455
H31 H12 3.5531 no 1_455
H31 H28 3.3259 no 2_455

loop_
_geom_torsion_atom_site_label_1
_geom_torsion_atom_site_label_2
_geom_torsion_atom_site_label_3
_geom_torsion_atom_site_label_4
_geom_torsion
_geom_torsion_publ_flag
C1 S1 C2 O5 -1.9(4) no
C1 S1 C2 C6 178.1(2) no
C2 S1 C1 C3 -165.02(18) no
C2 S1 C1 C4 -49.6(2) no
C2 S1 C1 C5 74.0(3) no
C3 O2 C7 C8 58.8(4) no
C3 O2 C7 C9 177.6(3) no
C3 O2 C7 C10 -65.7(4) no
C7 O2 C3 O1 3.5(5) no
C7 O2 C3 C1 -177.5(3) no
C4 O4 C18 C20 127.3(3) no
C4 O4 C18 C26 -107.9(3) no
C18 O4 C4 O3 -3.5(5) no
C18 O4 C4 C1 179.8(3) no
C14 O6 C17 F1 42.9(7) no
C14 O6 C17 F2 178.4(4) no
C14 O6 C17 F3 -70.8(6) no
C17 O6 C14 C13 -75.6(5) no
C17 O6 C14 C15 107.7(5) no
S1 C1 C3 O1 -16.0(4) no
S1 C1 C3 O2 165.06(19) no
S1 C1 C4 O3 133.9(3) no
S1 C1 C4 O4 -49.4(3) no
S1 C1 C5 C11 65.9(3) no
C3 C1 C4 O3 -112.4(3) no
C3 C1 C4 O4 64.3(3) no
C4 C1 C3 O1 -134.2(3) no
C4 C1 C3 O2 46.9(3) no
C3 C1 C5 C11 -51.6(4) no
C5 C1 C3 O1 107.4(4) no
C5 C1 C3 O2 -71.5(3) no
C4 C1 C5 C11 -169.2(3) no
C5 C1 C4 O3 7.2(4) no
C5 C1 C4 O4 -176.1(3) no
C1 C5 C11 C12 -77.4(4) no
C1 C5 C11 C16 107.9(3) no
C5 C11 C12 C13 -174.8(3) no
C5 C11 C16 C15 174.7(3) no
C12 C11 C16 C15 -0.2(5) no
C16 C11 C12 C13 0.1(5) no
C11 C12 C13 C14 1.1(5) no
C12 C13 C14 O6 -178.9(3) no
C12 C13 C14 C15 -2.3(6) no
O6 C14 C15 C16 178.8(3) no
C13 C14 C15 C16 2.2(6) no
C14 C15 C16 C11 -0.9(6) no
O4 C18 C20 C21 60.3(4) no
O4 C18 C20 C25 -121.2(3) no
O4 C18 C26 C27 -33.1(4) no
O4 C18 C26 C31 147.1(3) no
C20 C18 C26 C27 86.2(4) no
C20 C18 C26 C31 -93.6(4) no
C26 C18 C20 C21 -59.6(4) no
C26 C18 C20 C25 118.9(3) no
C18 C20 C21 C22 179.9(3) no
C18 C20 C25 C24 -179.8(3) no
C21 C20 C25 C24 -1.3(6) no
C25 C20 C21 C22 1.4(6) no
C20 C21 C22 C23 -0.9(6) no
C21 C22 C23 C24 0.3(7) no
C22 C23 C24 C25 -0.2(7) no
C23 C24 C25 C20 0.7(7) no
C18 C26 C27 C28 -178.6(3) no
C18 C26 C31 C30 178.5(3) no
C27 C26 C31 C30 -1.3(6) no
C31 C26 C27 C28 1.1(6) no
C26 C27 C28 C29 -1.1(6) no
C27 C28 C29 C30 1.2(7) no
C28 C29 C30 C31 -1.3(8) no
C29 C30 C31 C26 1.3(8) no
